data_1571267
loop_
_publ_author_name
'Mendoza Herrera, Mar\'ia del Consuelo'
'Sampedro Cruz, Mario'
'P\'erez D\'iaz, Lydia Mar\'ia'
'Rivera M\'arquez, Jos\'e Antonio'
'Orea Flores, Laura'
'Bern\`es, Sylvain'

_publ_section_title
;
 Methyl N-{(1R)-2-[(methoxycarbonyl)oxy]-1-phenylethyl}carbamate
;
_journal_coeditor_code HB4464
_journal_issue 3
_journal_name_full IUCrData
_journal_paper_doi 10.1107/S2414314624002220
_journal_volume 9
_journal_year 2024
_chemical_absolute_configuration syn
_chemical_formula_iupac 'C12 H15 N O5'
_chemical_formula_moiety 'C12 H15 N O5'
_chemical_formula_sum 'C12 H15 N O5'
_chemical_formula_weight 253.25
_chemical_melting_point 345
_chemical_name_systematic
;
Methyl <i>N</i>-{(1<i>R</i>)-2-[(methoxycarbonyl)oxy]-1-phenylethyl}carbamate
;
_space_group_crystal_system orthorhombic
_space_group_IT_number 19
_space_group_name_Hall 'P 2ac 2ab'
_space_group_name_H-M_alt 'P 21 21 21'
_atom_sites_solution_hydrogens mixed
_atom_sites_solution_primary dual
_atom_sites_solution_secondary difmap
_audit_creation_method SHELXL-2018/3
_cell_angle_alpha 90
_cell_angle_beta 90
_cell_angle_gamma 90
_cell_formula_units_Z 4
_cell_length_a 6.2497(2)
_cell_length_b 13.8633(6)
_cell_length_c 14.6254(5)
_cell_measurement_reflns_used 4907
_cell_measurement_temperature 295.0(10)
_cell_measurement_theta_max 26.0610
_cell_measurement_theta_min 3.2710
_cell_volume 1267.17(8)
_computing_cell_refinement
;
CrysAlisPro (Rigaku OD, 2022)
;
_computing_data_collection
;
CrysAlisPro (Rigaku OD, 2022)
;
_computing_data_reduction
;
CrysAlisPro (Rigaku OD, 2022)
;
_computing_molecular_graphics
;
XP in SHELXTL-Plus (Sheldrick, 2008) and Mercury (Macrae <i>et al.</i>,
2020)
;
_computing_publication_material
;
PublCif (Westrip, 2010)
;
_computing_structure_refinement
;
<i>SHELXL2018/3</i> (Sheldrick, 2015b)
;
_computing_structure_solution
;
<i>SHELXT2018/2</i> (Sheldrick, 2015a)
;
_diffrn_ambient_temperature 295.0(10)
_diffrn_detector 'CCD plate'
_diffrn_detector_area_resol_mean 10.5564
_diffrn_measured_fraction_theta_full 0.999
_diffrn_measured_fraction_theta_max 0.999
_diffrn_measurement_device 'four-circle diffractometer'
_diffrn_measurement_device_type 'Xcalibur, Atlas, Gemini'
_diffrn_measurement_method '\w scans'
_diffrn_radiation_monochromator graphite
_diffrn_radiation_probe x-ray
_diffrn_radiation_type MoK\a
_diffrn_radiation_wavelength 0.71073
_diffrn_reflns_av_R_equivalents 0.0350
_diffrn_reflns_av_unetI/netI 0.0216
_diffrn_reflns_limit_h_max 8
_diffrn_reflns_limit_h_min -8
_diffrn_reflns_limit_k_max 19
_diffrn_reflns_limit_k_min -19
_diffrn_reflns_limit_l_max 20
_diffrn_reflns_limit_l_min -20
_diffrn_reflns_number 24119
_diffrn_reflns_theta_full 25.242
_diffrn_reflns_theta_max 30.504
_diffrn_reflns_theta_min 2.939
_diffrn_source 'fine-focus sealed X-ray tube'
_exptl_absorpt_coefficient_mu 0.104
_exptl_absorpt_correction_T_max 1.00000
_exptl_absorpt_correction_T_min 0.96675
_exptl_absorpt_correction_type multi-scan
_exptl_absorpt_process_details
;
(CrysAlisPro; Rigaku OD, 2022)
;
_exptl_crystal_colour colourless
_exptl_crystal_density_diffrn 1.327
_exptl_crystal_description block
_exptl_crystal_F_000 536
_exptl_crystal_size_max 0.670
_exptl_crystal_size_mid 0.288
_exptl_crystal_size_min 0.159
_refine_diff_density_max 0.137
_refine_diff_density_min -0.163
_refine_ls_extinction_method none
_refine_ls_goodness_of_fit_ref 1.026
_refine_ls_hydrogen_treatment mixed
_refine_ls_matrix_type full
_refine_ls_number_constraints 0
_refine_ls_number_parameters 169
_refine_ls_number_reflns 3859
_refine_ls_number_restraints 0
_refine_ls_restrained_S_all 1.026
_refine_ls_R_factor_all 0.0667
_refine_ls_R_factor_gt 0.0464
_refine_ls_shift/su_max 0.000
_refine_ls_shift/su_mean 0.000
_refine_ls_structure_factor_coef Fsqd
_refine_ls_weighting_details 'w=1/[\s^2^(Fo^2^)+(0.0587P)^2^+0.0520P] where P=(Fo^2^+2Fc^2^)/3'
_refine_ls_weighting_scheme calc
_refine_ls_wR_factor_gt 0.1072
_refine_ls_wR_factor_ref 0.1183
_reflns_number_gt 2841
_reflns_number_total 3859
_reflns_threshold_expression 'I > 2\s(I)'
_cod_data_source_file hb4464.cif
_cod_data_source_block I
_cod_database_code 1571267
_shelx_estimated_absorpt_t_min 0.934
_shelx_estimated_absorpt_t_max 0.984

loop_
_space_group_symop_operation_xyz
'x, y, z'
'-x+1/2, -y, z+1/2'
'x+1/2, -y+1/2, -z'
'-x, y+1/2, -z+1/2'

loop_
_atom_site_type_symbol
_atom_site_label
_atom_site_fract_x
_atom_site_fract_y
_atom_site_fract_z
_atom_site_U_iso_or_equiv
_atom_site_adp_type
_atom_site_calc_flag
_atom_site_occupancy
_atom_site_disorder_assembly
_atom_site_disorder_group
O O1 -0.2085(3) 0.43365(12) 0.59140(10) 0.0598(4) Uani d 1 . .
O O2 0.1160(3) 0.49818(13) 0.62348(10) 0.0670(5) Uani d 1 . .
O O3 0.2905(2) 0.37368(12) 0.36207(12) 0.0607(4) Uani d 1 . .
O O4 0.6279(2) 0.42897(11) 0.36564(11) 0.0597(4) Uani d 1 . .
O O5 0.5449(3) 0.27357(12) 0.38930(13) 0.0668(5) Uani d 1 . .
N N1 -0.0043(3) 0.48073(14) 0.47814(11) 0.0527(4) Uani d 1 . .
H H1 -0.105(4) 0.4625(18) 0.4474(16) 0.053(6) Uiso d 1 . .
C C1 -0.2419(5) 0.4127(2) 0.68630(17) 0.0769(8) Uani d 1 . .
H H1A -0.387398 0.392701 0.695569 0.115 Uiso calc 1 . .
H H1B -0.213777 0.469417 0.721969 0.115 Uiso calc 1 . .
H H1C -0.147035 0.361905 0.704931 0.115 Uiso calc 1 . .
C C2 -0.0183(3) 0.47379(15) 0.56885(13) 0.0475(4) Uani d 1 . .
C C3 0.1699(3) 0.52669(16) 0.43010(13) 0.0473(5) Uani d 1 . .
H H3 0.297760 0.524175 0.468833 0.057 Uiso calc 1 . .
C C4 0.1259(4) 0.63165(16) 0.40547(13) 0.0492(5) Uani d 1 . .
C C5 -0.0757(4) 0.6723(2) 0.41155(19) 0.0678(7) Uani d 1 . .
H H5 -0.190104 0.634538 0.430815 0.081 Uiso calc 1 . .
C C6 -0.1102(5) 0.7682(2) 0.3895(2) 0.0834(8) Uani d 1 . .
H H6 -0.246934 0.794183 0.394150 0.100 Uiso calc 1 . .
C C7 0.0544(6) 0.8242(2) 0.36108(19) 0.0790(8) Uani d 1 . .
H H7 0.030618 0.888693 0.346652 0.095 Uiso calc 1 . .
C C8 0.2556(6) 0.7862(2) 0.3536(2) 0.0868(9) Uani d 1 . .
H H8 0.368411 0.824713 0.333876 0.104 Uiso calc 1 . .
C C9 0.2916(5) 0.6898(2) 0.37548(19) 0.0725(7) Uani d 1 . .
H H9 0.428547 0.664215 0.369869 0.087 Uiso calc 1 . .
C C10 0.2142(4) 0.46992(18) 0.34271(14) 0.0541(5) Uani d 1 . .
H H10A 0.083947 0.465903 0.306877 0.065 Uiso calc 1 . .
H H10B 0.320390 0.503898 0.306596 0.065 Uiso calc 1 . .
C C11 0.5013(4) 0.36477(15) 0.37178(13) 0.0492(4) Uani d 1 . .
C C12 0.7676(4) 0.2503(2) 0.4027(2) 0.0787(8) Uani d 1 . .
H H12A 0.850042 0.275381 0.352705 0.118 Uiso calc 1 . .
H H12B 0.784356 0.181520 0.405485 0.118 Uiso calc 1 . .
H H12C 0.816598 0.278478 0.458896 0.118 Uiso calc 1 . .

loop_
_atom_site_aniso_label
_atom_site_aniso_U_11
_atom_site_aniso_U_22
_atom_site_aniso_U_33
_atom_site_aniso_U_12
_atom_site_aniso_U_13
_atom_site_aniso_U_23
O1 0.0627(9) 0.0623(9) 0.0543(8) -0.0127(8) 0.0094(7) -0.0026(7)
O2 0.0727(10) 0.0791(12) 0.0492(8) -0.0157(9) -0.0091(8) -0.0040(8)
O3 0.0484(8) 0.0545(9) 0.0791(10) -0.0078(7) 0.0020(8) -0.0061(8)
O4 0.0521(8) 0.0539(9) 0.0732(10) -0.0146(7) -0.0156(8) 0.0141(8)
O5 0.0597(9) 0.0467(9) 0.0940(12) -0.0059(7) 0.0045(8) 0.0026(8)
N1 0.0464(9) 0.0661(11) 0.0457(9) -0.0137(9) -0.0059(8) 0.0020(8)
C1 0.098(2) 0.0742(19) 0.0583(13) -0.0119(15) 0.0262(14) -0.0041(12)
C2 0.0533(11) 0.0412(10) 0.0479(10) 0.0005(9) -0.0004(9) -0.0013(8)
C3 0.0395(9) 0.0585(12) 0.0439(9) -0.0055(9) -0.0062(7) 0.0019(8)
C4 0.0512(11) 0.0560(12) 0.0403(9) -0.0038(10) -0.0048(9) -0.0002(9)
C5 0.0576(14) 0.0716(17) 0.0742(15) 0.0022(12) -0.0028(11) 0.0071(14)
C6 0.0823(19) 0.0727(19) 0.095(2) 0.0178(16) -0.0093(17) 0.0056(15)
C7 0.107(3) 0.0602(15) 0.0697(16) 0.0062(16) -0.0161(15) 0.0083(13)
C8 0.102(2) 0.069(2) 0.0893(19) -0.0242(17) -0.0026(18) 0.0189(15)
C9 0.0614(14) 0.0686(16) 0.0873(17) -0.0081(12) 0.0014(14) 0.0136(14)
C10 0.0488(10) 0.0626(14) 0.0508(10) 0.0009(10) -0.0021(9) 0.0004(10)
C11 0.0524(11) 0.0489(11) 0.0464(10) -0.0090(10) -0.0008(10) -0.0009(9)
C12 0.0703(16) 0.0606(16) 0.105(2) 0.0071(12) -0.0097(17) 0.0120(15)

loop_
_atom_type_symbol
_atom_type_description
_atom_type_scat_dispersion_real
_atom_type_scat_dispersion_imag
_atom_type_scat_source
C C 0.0033 0.0016 'International Tables Vol C Tables 4.2.6.8 and 6.1.1.4'
H H 0.0000 0.0000 'International Tables Vol C Tables 4.2.6.8 and 6.1.1.4'
N N 0.0061 0.0033 'International Tables Vol C Tables 4.2.6.8 and 6.1.1.4'
O O 0.0106 0.0060 'International Tables Vol C Tables 4.2.6.8 and 6.1.1.4'

loop_
_exptl_crystal_face_index_h
_exptl_crystal_face_index_k
_exptl_crystal_face_index_l
_exptl_crystal_face_perp_dist
0 12 16 0.1328
-8 6 5 0.3170
-7 11 -1 0.2773
0 -20 -1 0.1396
0 -1 -21 0.0509
-9 2 4 0.3458
1 19 1 0.1196
8 6 2 0.2664
0 -18 7 0.1367
0 -12 16 0.0997
0 12 -16 0.0773
-7 7 -9 0.2436
7 7 -9 0.2324
9 -2 2 0.3050
0 -1 21 0.1023
7 7 10 0.2449

loop_
_geom_angle_atom_site_label_1
_geom_angle_atom_site_label_2
_geom_angle_atom_site_label_3
_geom_angle_site_symmetry_1
_geom_angle_site_symmetry_3
_geom_angle
_geom_angle_publ_flag
C2 O1 C1 . . 116.6(2) ?
C11 O3 C10 . . 115.66(17) ?
C11 O5 C12 . . 116.11(19) ?
C2 N1 C3 . . 124.45(18) ?
C2 N1 H1 . . 118.4(17) ?
C3 N1 H1 . . 116.9(17) ?
O1 C1 H1A . . 109.5 ?
O1 C1 H1B . . 109.5 ?
H1A C1 H1B . . 109.5 ?
O1 C1 H1C . . 109.5 ?
H1A C1 H1C . . 109.5 ?
H1B C1 H1C . . 109.5 ?
O2 C2 N1 . . 126.4(2) ?
O2 C2 O1 . . 124.37(19) ?
N1 C2 O1 . . 109.27(18) ?
N1 C3 C4 . . 113.60(18) ?
N1 C3 C10 . . 108.46(18) ?
C4 C3 C10 . . 109.09(17) ?
N1 C3 H3 . . 108.5 ?
C4 C3 H3 . . 108.5 ?
C10 C3 H3 . . 108.5 ?
C5 C4 C9 . . 117.7(2) ?
C5 C4 C3 . . 122.6(2) ?
C9 C4 C3 . . 119.8(2) ?
C4 C5 C6 . . 121.2(3) ?
C4 C5 H5 . . 119.4 ?
C6 C5 H5 . . 119.4 ?
C7 C6 C5 . . 120.3(3) ?
C7 C6 H6 . . 119.9 ?
C5 C6 H6 . . 119.9 ?
C6 C7 C8 . . 120.1(3) ?
C6 C7 H7 . . 120.0 ?
C8 C7 H7 . . 120.0 ?
C7 C8 C9 . . 120.0(3) ?
C7 C8 H8 . . 120.0 ?
C9 C8 H8 . . 120.0 ?
C4 C9 C8 . . 120.7(3) ?
C4 C9 H9 . . 119.6 ?
C8 C9 H9 . . 119.6 ?
O3 C10 C3 . . 111.83(17) ?
O3 C10 H10A . . 109.2 ?
C3 C10 H10A . . 109.2 ?
O3 C10 H10B . . 109.2 ?
C3 C10 H10B . . 109.2 ?
H10A C10 H10B . . 107.9 ?
O4 C11 O5 . . 126.4(2) ?
O4 C11 O3 . . 125.3(2) ?
O5 C11 O3 . . 108.30(18) ?
O5 C12 H12A . . 109.5 ?
O5 C12 H12B . . 109.5 ?
H12A C12 H12B . . 109.5 ?
O5 C12 H12C . . 109.5 ?
H12A C12 H12C . . 109.5 ?
H12B C12 H12C . . 109.5 ?

loop_
_geom_bond_atom_site_label_1
_geom_bond_atom_site_label_2
_geom_bond_site_symmetry_2
_geom_bond_distance
_geom_bond_publ_flag
O1 C2 . 1.353(3) ?
O1 C1 . 1.433(3) ?
O2 C2 . 1.207(2) ?
O3 C11 . 1.331(3) ?
O3 C10 . 1.445(3) ?
O4 C11 . 1.194(2) ?
O5 C11 . 1.318(3) ?
O5 C12 . 1.442(3) ?
N1 C2 . 1.333(3) ?
N1 C3 . 1.444(3) ?
N1 H1 . 0.82(3) ?
C1 H1A . 0.9600 ?
C1 H1B . 0.9600 ?
C1 H1C . 0.9600 ?
C3 C4 . 1.524(3) ?
C3 C10 . 1.526(3) ?
C3 H3 . 0.9800 ?
C4 C5 . 1.383(3) ?
C4 C9 . 1.384(3) ?
C5 C6 . 1.385(4) ?
C5 H5 . 0.9300 ?
C6 C7 . 1.355(4) ?
C6 H6 . 0.9300 ?
C7 C8 . 1.368(5) ?
C7 H7 . 0.9300 ?
C8 C9 . 1.392(4) ?
C8 H8 . 0.9300 ?
C9 H9 . 0.9300 ?
C10 H10A . 0.9700 ?
C10 H10B . 0.9700 ?
C12 H12A . 0.9600 ?
C12 H12B . 0.9600 ?
C12 H12C . 0.9600 ?

loop_
_geom_hbond_atom_site_label_D
_geom_hbond_atom_site_label_H
_geom_hbond_atom_site_label_A
_geom_hbond_site_symmetry_A
_geom_hbond_distance_DH
_geom_hbond_distance_HA
_geom_hbond_distance_DA
_geom_hbond_angle_DHA
_geom_hbond_publ_flag
N1 H1 O4 1_455 0.82(3) 2.10(3) 2.917(2) 175(2) yes
C1 H1B O4 2_565 0.96 2.59 3.494(3) 158 yes
C1 H1C O5 3_456 0.96 2.62 3.332(4) 131 yes

loop_
_geom_torsion_atom_site_label_1
_geom_torsion_atom_site_label_2
_geom_torsion_atom_site_label_3
_geom_torsion_atom_site_label_4
_geom_torsion_site_symmetry_1
_geom_torsion_site_symmetry_2
_geom_torsion_site_symmetry_3
_geom_torsion_site_symmetry_4
_geom_torsion
_geom_torsion_publ_flag
C3 N1 C2 O2 . . . . -5.4(4) ?
C3 N1 C2 O1 . . . . 175.16(19) ?
C1 O1 C2 O2 . . . . -5.0(3) ?
C1 O1 C2 N1 . . . . 174.4(2) ?
C2 N1 C3 C4 . . . . -95.0(2) ?
C2 N1 C3 C10 . . . . 143.5(2) ?
N1 C3 C4 C5 . . . . -12.6(3) ?
C10 C3 C4 C5 . . . . 108.5(2) ?
N1 C3 C4 C9 . . . . 167.6(2) ?
C10 C3 C4 C9 . . . . -71.3(3) ?
C9 C4 C5 C6 . . . . -0.8(4) ?
C3 C4 C5 C6 . . . . 179.4(2) ?
C4 C5 C6 C7 . . . . 0.2(5) ?
C5 C6 C7 C8 . . . . 0.4(5) ?
C6 C7 C8 C9 . . . . -0.2(5) ?
C5 C4 C9 C8 . . . . 0.9(4) ?
C3 C4 C9 C8 . . . . -179.3(2) ?
C7 C8 C9 C4 . . . . -0.4(5) ?
C11 O3 C10 C3 . . . . -88.4(2) ?
N1 C3 C10 O3 . . . . -65.0(2) ?
C4 C3 C10 O3 . . . . 170.79(16) ?
C12 O5 C11 O4 . . . . 0.4(4) ?
C12 O5 C11 O3 . . . . -179.5(2) ?
C10 O3 C11 O4 . . . . -0.1(3) ?
C10 O3 C11 O5 . . . . 179.81(17) ?
